data_7034584
loop_
_publ_author_name
'Zhang, Zhi-Hui'
'Liu, Jiewei'
'Wan, Li-Qi'
'Jiang, Fang-Ru'
'Lam, Chi-Keung'
'Ye, Bao-Hui'
'Qiao, Zhengping'
'Chao, Hsiu-Yi'

_publ_section_title
;
 Synthesis, characterization, photophysics, and anion binding properties
 of platinum(ii) acetylide complexes with urea group.
;
_journal_issue 17
_journal_name_full 'Dalton transactions (Cambridge, England : 2003)'
_journal_page_first 7785
_journal_page_last 7796
_journal_paper_doi 10.1039/c5dt00307e
_journal_volume 44
_journal_year 2015
_chemical_formula_moiety 'C43 H45 F3 N5 O Pt, C F3 O3 S, C2 H3 N'
_chemical_formula_sum 'C46 H48 F6 N6 O4 Pt S'
_chemical_formula_weight 1090.05
_chemical_name_systematic 3cMeCN
_space_group_crystal_system monoclinic
_space_group_IT_number 14
_space_group_name_Hall '-P 2yn'
_space_group_name_H-M_alt 'P 1 21/n 1'
_symmetry_space_group_name_Hall '-P 2yn'
_symmetry_space_group_name_H-M 'P 1 21/n 1'
_atom_sites_solution_hydrogens geom
_atom_sites_solution_primary direct
_atom_sites_solution_secondary difmap
_audit_creation_date 2015-03-13
_audit_creation_method
;
  Olex2 1.2
  (compiled Apr 23 2013 17:54:37, GUI svn.r4466)
;
_audit_update_record
;
2015-03-17 deposited with the CCDC.
2015-03-23 downloaded from the CCDC.
;
_cell_angle_alpha 90.00
_cell_angle_beta 95.4312(8)
_cell_angle_gamma 90.00
_cell_formula_units_Z 4
_cell_length_a 14.39499(12)
_cell_length_b 14.86572(15)
_cell_length_c 21.4413(2)
_cell_measurement_reflns_used 7249
_cell_measurement_temperature 173(2)
_cell_measurement_theta_max 62.55
_cell_measurement_theta_min 3.55
_cell_volume 4567.67(7)
_computing_data_collection 'PROCESS-AUTO (Rigaku, 1998)'
_computing_data_reduction 'PROCESS-AUTO (Rigaku, 1998)'
_computing_molecular_graphics
;
O. V. Dolomanov, L. J. Bourhis, R. J. Gildea, J. A. K. Howard and H. Puschmann,
OLEX2: a complete structure solution, refinement and analysis program.
J. Appl. Cryst. (2009). 42, 339-341.
;
_computing_publication_material
;
O. V. Dolomanov, L. J. Bourhis, R. J. Gildea, J. A. K. Howard and H. Puschmann,
OLEX2: a complete structure solution, refinement and analysis program.
J. Appl. Cryst. (2009). 42, 339-341.
;
_computing_structure_refinement 'SHELXL-2013 (Sheldrick, 2013)'
_computing_structure_solution 'SHELXS-2013 (Sheldrick, 2013)'
_diffrn_ambient_temperature 173(2)
_diffrn_measured_fraction_theta_full 0.998
_diffrn_measured_fraction_theta_max 0.998
_diffrn_measurement_device_type 'Rigaku R-AXIS SPIDER IP'
_diffrn_measurement_method '\w scans'
_diffrn_radiation_monochromator graphite
_diffrn_radiation_type CuK\a
_diffrn_radiation_wavelength 1.54178
_diffrn_reflns_av_R_equivalents 0.0357
_diffrn_reflns_av_unetI/netI 0.0371
_diffrn_reflns_limit_h_max 14
_diffrn_reflns_limit_h_min -16
_diffrn_reflns_limit_k_max 15
_diffrn_reflns_limit_k_min -16
_diffrn_reflns_limit_l_max 24
_diffrn_reflns_limit_l_min -23
_diffrn_reflns_number 23172
_diffrn_reflns_theta_full 61.50
_diffrn_reflns_theta_max 61.50
_diffrn_reflns_theta_min 3.55
_diffrn_source 'fine-focus sealed tube'
_diffrn_standards_decay_% negligible
_exptl_absorpt_coefficient_mu 6.811
_exptl_absorpt_correction_T_max 0.5491
_exptl_absorpt_correction_T_min 0.3736
_exptl_absorpt_correction_type multi-scan
_exptl_absorpt_process_details 'PROCESS-AUTO (Rigaku, 1998)'
_exptl_crystal_colour red
_exptl_crystal_density_diffrn 1.585
_exptl_crystal_density_method 'not measured'
_exptl_crystal_description block
_exptl_crystal_F_000 2184
_exptl_crystal_size_max 0.18
_exptl_crystal_size_mid 0.16
_exptl_crystal_size_min 0.1
_refine_diff_density_max 1.539
_refine_diff_density_min -0.898
_refine_diff_density_rms 0.095
_refine_ls_extinction_method none
_refine_ls_goodness_of_fit_ref 1.015
_refine_ls_hydrogen_treatment mixed
_refine_ls_matrix_type full
_refine_ls_number_parameters 560
_refine_ls_number_reflns 7071
_refine_ls_number_restraints 38
_refine_ls_restrained_S_all 1.112
_refine_ls_R_factor_all 0.0443
_refine_ls_R_factor_gt 0.0385
_refine_ls_shift/su_max 0.017
_refine_ls_shift/su_mean 0.001
_refine_ls_structure_factor_coef Fsqd
_refine_ls_weighting_details 'calc w=1/[\s^2^(Fo^2^)+(0.0513P)^2^+10.7138P] where P=(Fo^2^+2Fc^2^)/3'
_refine_ls_weighting_scheme calc
_refine_ls_wR_factor_gt 0.0964
_refine_ls_wR_factor_ref 0.1019
_reflns_number_gt 6216
_reflns_number_total 7071
_reflns_threshold_expression >2sigma(I)
_cod_data_source_file c5dt00307e2.cif
_cod_data_source_block a
_cod_depositor_comments 'Adding full bibliography for 7034583--7034586.cif.'
_cod_database_code 7034584
_olex2_refinement_description
;
1. Others
 Fixed Uiso: H4(0.063) H5(0.061) H31(0.064) H32(0.06) H34(0.065) H35(0.069)
 H42(0.064) H41(0.073) H39(0.076) H38(0.068) H3(0.064) H4A(0.066) H10(0.057)
 H8A(0.164) H8B(0.164) H8C(0.164) H7A(0.164) H7B(0.164) H7C(0.164) H9A(0.164)
 H9B(0.164) H9C(0.164) H13(0.051) H19(0.051) H16A(0.087) H16B(0.087)
 H16C(0.087) H18A(0.103) H18B(0.103) H18C(0.103) H17A(0.099) H17B(0.099)
 H17C(0.099) H22(0.057) H28(0.063) H29(0.058) H25A(0.118) H25B(0.118)
 H25C(0.118) H26A(0.109) H26B(0.109) H26C(0.109) H27A(0.106) H27B(0.106)
 H27C(0.106) H46A(0.272) H46B(0.272) H46C(0.272)
 Fixed X: H4(1.0962) H5(1.237) H31(0.8157) H32(0.9741) H34(0.9558) H35(0.7983)
 H42(1.3982) H41(1.5395) H39(1.4009) H38(1.2585) H3(0.5982) H4A(0.5787)
 H10(0.3065) H8A(0.4015) H8B(0.4455) H8C(0.5104) H7A(0.5) H7B(0.5014)
 H7C(0.568) H9A(0.2879) H9B(0.332) H9C(0.337) H13(0.1906) H19(0.1529) H16A(-
 0.0062) H16B(0.0222) H16C(-0.0692) H18A(0.0106) H18B(-0.0545) H18C(0.0463)
 H17A(0.0908) H17B(-0.0106) H17C(0.0807) H22(0.2351) H28(0.4897) H29(0.5522)
 H25A(0.427) H25B(0.352) H25C(0.4167) H26A(0.193) H26B(0.2736) H26C(0.2095)
 H27A(0.2106) H27B(0.2273) H27C(0.3022) H46A(0.365) H46B(0.2567) H46C(0.3342)
 Fixed Y: H4(0.2769) H5(0.2563) H31(0.0569) H32(0.076) H34(0.3305) H35(0.3121)
 H42(0.2532) H41(0.2002) H39(0.0307) H38(0.0797) H3(0.328) H4A(0.4485)
 H10(0.3831) H8A(0.6035) H8B(0.6424) H8C(0.5906) H7A(0.5491) H7B(0.4421)
 H7C(0.5035) H9A(0.5123) H9B(0.4501) H9C(0.5573) H13(0.2856) H19(0.0552)
 H16A(0.1125) H16B(0.04) H16C(0.1005) H18A(0.2745) H18B(0.2634) H18C(0.309)
 H17A(0.1956) H17B(0.1513) H17C(0.0906) H22(-0.0425) H28(-0.1133) H29(0.0069)
 H25A(-0.2518) H25B(-0.2758) H25C(-0.1888) H26A(-0.0951) H26B(-0.0927) H26C(-
 0.1802) H27A(-0.1947) H27B(-0.2795) H27C(-0.2552) H46A(0.2708) H46B(0.2511)
 H46C(0.188)
 Fixed Z: H4(0.1222) H5(0.1405) H31(0.1204) H32(0.1492) H34(0.0829)
 H35(0.0556) H42(0.1457) H41(0.1947) H39(0.2984) H38(0.2491) H3(-0.017) H4A(-
 0.0833) H10(-0.1171) H8A(-0.0929) H8B(-0.1531) H8C(-0.1) H7A(-0.2321) H7B(-
 0.2242) H7C(-0.1778) H9A(-0.1675) H9B(-0.218) H9C(-0.2237) H13(-0.0913)
 H19(0.0043) H16A(-0.0026) H16B(-0.0527) H16C(-0.0677) H18A(-0.0224) H18B(-
 0.0867) H18C(-0.0867) H17A(-0.1665) H17B(-0.167) H17C(-0.1523) H22(0.0774)
 H28(0.1549) H29(0.1054) H25A(0.1669) H25B(0.2149) H25C(0.2264) H26A(0.1741)
 H26B(0.2308) H26C(0.2195) H27A(0.0811) H27B(0.1267) H27C(0.0787) H46A(-0.2507)
 H46B(-0.2694) H46C(-0.2957)
;

loop_
_space_group_symop_id
_space_group_symop_operation_xyz
1 'x, y, z'
2 '-x+1/2, y+1/2, -z+1/2'
3 '-x, -y, -z'
4 'x-1/2, -y-1/2, z-1/2'

loop_
_atom_site_label
_atom_site_type_symbol
_atom_site_fract_x
_atom_site_fract_y
_atom_site_fract_z
_atom_site_U_iso_or_equiv
_atom_site_adp_type
_atom_site_occupancy
_atom_site_symmetry_multiplicity
_atom_site_calc_flag
_atom_site_refinement_flags
Pt1 Pt 0.474013(14) 0.167464(16) 0.022433(10) 0.04073(11) Uani 1 1 d .
F5 F 1.5686(6) 0.0303(9) 0.3292(5) 0.211(4) Uani 1 1 d U
F4 F 1.6121(6) 0.0226(7) 0.2468(4) 0.222(4) Uani 1 1 d U
F6 F 1.6310(4) 0.1321(5) 0.3021(4) 0.154(3) Uani 1 1 d U
O1 O 1.1319(3) 0.0874(3) 0.1696(3) 0.0815(17) Uani 1 1 d .
N4 N 1.0776(3) 0.2222(3) 0.1306(3) 0.0522(12) Uani 1 1 d .
H4 H 1.0962 0.2769 0.1222 0.063 Uiso 1 1 calc R
N5 N 1.2324(3) 0.2042(3) 0.1595(3) 0.0505(12) Uani 1 1 d .
H5 H 1.2370 0.2563 0.1405 0.061 Uiso 1 1 calc R
C1 C 0.6086(4) 0.1674(4) 0.0506(3) 0.0511(15) Uani 1 1 d .
C2 C 0.6910(4) 0.1718(4) 0.0669(3) 0.0509(15) Uani 1 1 d .
C30 C 0.7890(4) 0.1816(4) 0.0849(3) 0.0496(14) Uani 1 1 d .
C31 C 0.8440(4) 0.1131(4) 0.1127(3) 0.0531(15) Uani 1 1 d .
H31 H 0.8157 0.0569 0.1204 0.064 Uiso 1 1 calc R
C32 C 0.9387(4) 0.1238(4) 0.1295(3) 0.0503(14) Uani 1 1 d .
H32 H 0.9741 0.0760 0.1492 0.060 Uiso 1 1 calc R
C33 C 0.9818(4) 0.2050(4) 0.1175(3) 0.0460(13) Uani 1 1 d .
C34 C 0.9274(4) 0.2744(4) 0.0904(3) 0.0542(15) Uani 1 1 d .
H34 H 0.9558 0.3305 0.0829 0.065 Uiso 1 1 calc R
C35 C 0.8336(4) 0.2635(5) 0.0743(3) 0.0577(16) Uani 1 1 d .
H35 H 0.7983 0.3121 0.0556 0.069 Uiso 1 1 calc R
C36 C 1.1453(4) 0.1643(4) 0.1549(3) 0.0491(14) Uani 1 1 d .
C37 C 1.3145(4) 0.1696(4) 0.1914(3) 0.0445(13) Uani 1 1 d .
C42 C 1.3985(4) 0.2068(5) 0.1761(3) 0.0536(15) Uani 1 1 d .
H42 H 1.3982 0.2532 0.1457 0.064 Uiso 1 1 calc R
C41 C 1.4822(4) 0.1757(5) 0.2056(4) 0.0608(17) Uani 1 1 d .
H41 H 1.5395 0.2002 0.1947 0.073 Uiso 1 1 calc R
C40 C 1.4830(4) 0.1104(5) 0.2501(3) 0.0601(17) Uani 1 1 d .
C39 C 1.3999(5) 0.0753(5) 0.2666(3) 0.0634(17) Uani 1 1 d .
H39 H 1.4009 0.0307 0.2984 0.076 Uiso 1 1 calc R
C38 C 1.3154(4) 0.1043(4) 0.2376(3) 0.0564(15) Uani 1 1 d .
H38 H 1.2585 0.0797 0.2491 0.068 Uiso 1 1 calc R
C43 C 1.5744(6) 0.0750(6) 0.2771(4) 0.081(2) Uani 1 1 d U
N3 N 0.4680(3) 0.2830(3) -0.0280(2) 0.0456(11) Uani 1 1 d .
N2 N 0.3404(3) 0.1693(3) -0.0055(2) 0.0412(10) Uani 1 1 d .
N1 N 0.4341(3) 0.0532(3) 0.0632(2) 0.0429(10) Uani 1 1 d .
C3 C 0.5382(4) 0.3389(4) -0.0381(3) 0.0530(15) Uani 1 1 d .
H3 H 0.5982 0.3280 -0.0170 0.064 Uiso 1 1 calc R
C4 C 0.5268(4) 0.4108(4) -0.0775(3) 0.0546(15) Uani 1 1 d .
H4A H 0.5787 0.4485 -0.0833 0.066 Uiso 1 1 calc R
C5 C 0.4395(4) 0.4302(4) -0.1098(3) 0.0494(14) Uani 1 1 d .
C10 C 0.3674(4) 0.3725(4) -0.0972(3) 0.0471(13) Uani 1 1 d .
H10 H 0.3065 0.3831 -0.1171 0.057 Uiso 1 1 calc R
C11 C 0.3813(4) 0.3008(4) -0.0570(3) 0.0435(12) Uani 1 1 d .
C6 C 0.4278(7) 0.5065(7) -0.1560(5) 0.1093(18) Uani 1 1 d .
C8 C 0.4480(7) 0.5931(7) -0.1227(5) 0.1093(18) Uani 1 1 d .
H8A H 0.4015 0.6035 -0.0929 0.164 Uiso 1 1 calc R
H8B H 0.4455 0.6424 -0.1531 0.164 Uiso 1 1 calc R
H8C H 0.5104 0.5906 -0.1000 0.164 Uiso 1 1 calc R
C7 C 0.5068(7) 0.4997(7) -0.2018(5) 0.1093(18) Uani 1 1 d .
H7A H 0.5000 0.5491 -0.2321 0.164 Uiso 1 1 calc R
H7B H 0.5014 0.4421 -0.2242 0.164 Uiso 1 1 calc R
H7C H 0.5680 0.5035 -0.1778 0.164 Uiso 1 1 calc R
C9 C 0.3389(7) 0.5065(7) -0.1944(5) 0.1093(18) Uani 1 1 d .
H9A H 0.2879 0.5123 -0.1675 0.164 Uiso 1 1 calc R
H9B H 0.3320 0.4501 -0.2180 0.164 Uiso 1 1 calc R
H9C H 0.3370 0.5573 -0.2237 0.164 Uiso 1 1 calc R
C12 C 0.3077(4) 0.2369(4) -0.0429(2) 0.0398(12) Uani 1 1 d .
C13 C 0.2143(4) 0.2382(4) -0.0648(3) 0.0423(12) Uani 1 1 d .
H13 H 0.1906 0.2856 -0.0913 0.051 Uiso 1 1 calc R
C14 C 0.1549(4) 0.1703(4) -0.0482(3) 0.0404(12) Uani 1 1 d .
C19 C 0.1920(4) 0.1020(4) -0.0082(3) 0.0426(12) Uani 1 1 d .
H19 H 0.1529 0.0552 0.0043 0.051 Uiso 1 1 calc R
C20 C 0.2862(4) 0.1030(4) 0.0132(2) 0.0400(12) Uani 1 1 d .
C15 C 0.0530(4) 0.1707(4) -0.0772(3) 0.0456(13) Uani 1 1 d .
C16 C -0.0053(4) 0.0995(4) -0.0474(3) 0.0581(16) Uani 1 1 d .
H16A H -0.0062 0.1125 -0.0026 0.087 Uiso 1 1 calc R
H16B H 0.0222 0.0400 -0.0527 0.087 Uiso 1 1 calc R
H16C H -0.0692 0.1005 -0.0677 0.087 Uiso 1 1 calc R
C18 C 0.0100(4) 0.2626(5) -0.0673(4) 0.069(2) Uani 1 1 d .
H18A H 0.0106 0.2745 -0.0224 0.103 Uiso 1 1 calc R
H18B H -0.0545 0.2634 -0.0867 0.103 Uiso 1 1 calc R
H18C H 0.0463 0.3090 -0.0867 0.103 Uiso 1 1 calc R
C17 C 0.0535(5) 0.1502(5) -0.1470(3) 0.0663(19) Uani 1 1 d .
H17A H 0.0908 0.1956 -0.1665 0.099 Uiso 1 1 calc R
H17B H -0.0106 0.1513 -0.1670 0.099 Uiso 1 1 calc R
H17C H 0.0807 0.0906 -0.1523 0.099 Uiso 1 1 calc R
C21 C 0.3394(4) 0.0380(4) 0.0543(3) 0.0411(12) Uani 1 1 d .
C22 C 0.3006(4) -0.0333(4) 0.0837(3) 0.0473(13) Uani 1 1 d U
H22 H 0.2351 -0.0425 0.0774 0.057 Uiso 1 1 calc R
C23 C 0.3549(4) -0.0924(4) 0.1226(3) 0.0480(13) Uani 1 1 d U
C28 C 0.4494(4) -0.0749(4) 0.1293(3) 0.0524(15) Uani 1 1 d .
H28 H 0.4897 -0.1133 0.1549 0.063 Uiso 1 1 calc R
C29 C 0.4867(4) -0.0029(4) 0.0996(3) 0.0485(13) Uani 1 1 d .
H29 H 0.5522 0.0069 0.1054 0.058 Uiso 1 1 calc R
C24 C 0.3098(5) -0.1701(4) 0.1557(3) 0.0540(15) Uani 1 1 d .
C25 C 0.3829(5) -0.2267(5) 0.1945(4) 0.079(2) Uani 1 1 d .
H25A H 0.4270 -0.2518 0.1669 0.118 Uiso 1 1 calc R
H25B H 0.3520 -0.2758 0.2149 0.118 Uiso 1 1 calc R
H25C H 0.4167 -0.1888 0.2264 0.118 Uiso 1 1 calc R
C26 C 0.2401(6) -0.1309(5) 0.1990(4) 0.073(2) Uani 1 1 d .
H26A H 0.1930 -0.0951 0.1741 0.109 Uiso 1 1 calc R
H26B H 0.2736 -0.0927 0.2308 0.109 Uiso 1 1 calc R
H26C H 0.2095 -0.1802 0.2195 0.109 Uiso 1 1 calc R
C27 C 0.2578(5) -0.2303(5) 0.1061(4) 0.0706(19) Uani 1 1 d .
H27A H 0.2106 -0.1947 0.0811 0.106 Uiso 1 1 calc R
H27B H 0.2273 -0.2795 0.1267 0.106 Uiso 1 1 calc R
H27C H 0.3022 -0.2552 0.0787 0.106 Uiso 1 1 calc R
S1 S 0.22208(13) 0.43986(12) 0.09461(10) 0.0697(5) Uani 1 1 d .
F2 F 0.1246(5) 0.5599(5) 0.0305(4) 0.140(2) Uani 1 1 d U
F3 F 0.2544(6) 0.5285(6) -0.0038(4) 0.153(3) Uani 1 1 d U
F1 F 0.1402(7) 0.4393(6) -0.0177(4) 0.167(3) Uani 1 1 d U
O2 O 0.2662(4) 0.5109(5) 0.1298(3) 0.1006(19) Uani 1 1 d .
O3 O 0.2790(6) 0.3696(5) 0.0766(4) 0.117(2) Uani 1 1 d .
O4 O 0.1373(5) 0.4091(4) 0.1197(4) 0.112(2) Uani 1 1 d .
C44 C 0.1800(7) 0.4925(6) 0.0231(5) 0.091(3) Uani 1 1 d .
N6 N 0.3133(9) 0.1239(11) -0.1649(6) 0.153(5) Uani 1 1 d .
C45 C 0.3164(8) 0.1686(10) -0.2085(7) 0.108(4) Uani 1 1 d .
C46 C 0.3182(15) 0.2235(11) -0.2598(8) 0.181(7) Uani 1 1 d .
H46A H 0.3650 0.2708 -0.2507 0.272 Uiso 1 1 calc R
H46B H 0.2567 0.2511 -0.2694 0.272 Uiso 1 1 calc R
H46C H 0.3342 0.1880 -0.2957 0.272 Uiso 1 1 calc R

loop_
_atom_site_aniso_label
_atom_site_aniso_U_11
_atom_site_aniso_U_22
_atom_site_aniso_U_33
_atom_site_aniso_U_23
_atom_site_aniso_U_13
_atom_site_aniso_U_12
Pt1 0.02991(14) 0.04712(16) 0.04357(16) 0.00520(10) -0.00478(9) -0.00482(9)
F5 0.116(5) 0.274(9) 0.235(8) 0.120(7) -0.035(5) 0.043(6)
F4 0.163(5) 0.264(8) 0.213(7) -0.149(6) -0.115(5) 0.163(6)
F6 0.091(4) 0.147(5) 0.206(7) -0.057(5) -0.079(4) 0.034(4)
O1 0.046(2) 0.052(3) 0.141(5) 0.024(3) -0.026(3) -0.004(2)
N4 0.032(2) 0.046(3) 0.075(3) 0.010(2) -0.010(2) -0.005(2)
N5 0.033(2) 0.049(3) 0.067(3) 0.009(2) -0.008(2) 0.000(2)
C1 0.047(4) 0.049(3) 0.055(4) 0.012(3) -0.002(3) -0.005(3)
C2 0.033(3) 0.058(4) 0.059(4) 0.013(3) -0.008(3) -0.005(3)
C30 0.034(3) 0.058(4) 0.055(3) 0.011(3) -0.005(2) -0.004(3)
C31 0.043(3) 0.048(3) 0.066(4) 0.008(3) -0.009(3) -0.008(3)
C32 0.038(3) 0.045(3) 0.066(4) 0.012(3) -0.008(3) -0.002(3)
C33 0.034(3) 0.047(3) 0.055(3) 0.004(3) -0.006(2) -0.003(2)
C34 0.040(3) 0.049(3) 0.071(4) 0.016(3) -0.009(3) -0.002(3)
C35 0.037(3) 0.057(4) 0.076(4) 0.021(3) -0.009(3) -0.001(3)
C36 0.038(3) 0.047(4) 0.060(4) 0.002(3) -0.009(3) -0.001(3)
C37 0.034(3) 0.044(3) 0.053(3) -0.007(3) -0.006(2) 0.003(2)
C42 0.039(3) 0.061(4) 0.059(4) 0.001(3) -0.002(3) 0.000(3)
C41 0.038(3) 0.068(4) 0.075(5) -0.009(4) -0.006(3) -0.001(3)
C40 0.044(3) 0.065(4) 0.067(4) -0.017(3) -0.016(3) 0.009(3)
C39 0.064(4) 0.056(4) 0.067(4) 0.005(3) -0.011(3) 0.006(3)
C38 0.045(3) 0.057(4) 0.065(4) 0.009(3) -0.004(3) 0.002(3)
C43 0.067(5) 0.074(5) 0.094(5) -0.026(4) -0.036(4) 0.032(4)
N3 0.036(2) 0.052(3) 0.048(3) 0.003(2) -0.004(2) -0.009(2)
N2 0.040(2) 0.042(3) 0.040(2) 0.0052(19) -0.0049(19) -0.0037(19)
N1 0.033(2) 0.045(3) 0.048(3) 0.002(2) -0.0084(19) -0.001(2)
C3 0.035(3) 0.066(4) 0.056(4) 0.010(3) -0.007(3) -0.014(3)
C4 0.039(3) 0.063(4) 0.061(4) 0.012(3) -0.003(3) -0.020(3)
C5 0.047(3) 0.049(3) 0.051(3) 0.005(3) -0.001(3) -0.013(3)
C10 0.039(3) 0.051(3) 0.050(3) 0.007(3) -0.003(2) -0.004(3)
C11 0.034(3) 0.049(3) 0.046(3) 0.000(3) -0.001(2) -0.009(2)
C6 0.104(3) 0.103(4) 0.115(4) 0.045(3) -0.023(3) -0.028(3)
C8 0.104(3) 0.103(4) 0.115(4) 0.045(3) -0.023(3) -0.028(3)
C7 0.104(3) 0.103(4) 0.115(4) 0.045(3) -0.023(3) -0.028(3)
C9 0.104(3) 0.103(4) 0.115(4) 0.045(3) -0.023(3) -0.028(3)
C12 0.038(3) 0.039(3) 0.042(3) 0.003(2) -0.001(2) -0.005(2)
C13 0.036(3) 0.042(3) 0.047(3) 0.007(2) -0.003(2) -0.005(2)
C14 0.034(3) 0.042(3) 0.044(3) 0.000(2) -0.004(2) -0.004(2)
C19 0.032(3) 0.045(3) 0.049(3) 0.004(2) -0.002(2) -0.007(2)
C20 0.037(3) 0.040(3) 0.042(3) 0.004(2) -0.002(2) -0.004(2)
C15 0.031(3) 0.049(3) 0.056(3) 0.008(3) -0.003(2) -0.007(2)
C16 0.034(3) 0.056(4) 0.082(5) 0.017(3) -0.004(3) -0.009(3)
C18 0.041(3) 0.054(4) 0.111(6) 0.015(4) 0.002(3) 0.002(3)
C17 0.051(4) 0.084(5) 0.059(4) 0.006(4) -0.015(3) -0.014(3)
C21 0.036(3) 0.045(3) 0.041(3) 0.002(2) -0.005(2) -0.001(2)
C22 0.043(3) 0.050(3) 0.047(3) 0.009(3) -0.007(2) -0.006(3)
C23 0.046(3) 0.044(3) 0.052(3) 0.006(3) -0.005(3) -0.003(3)
C28 0.046(3) 0.052(3) 0.055(4) 0.011(3) -0.012(3) 0.002(3)
C29 0.037(3) 0.055(3) 0.052(3) 0.002(3) -0.005(2) 0.001(3)
C24 0.051(3) 0.050(4) 0.059(4) 0.016(3) -0.006(3) -0.003(3)
C25 0.069(5) 0.074(5) 0.089(5) 0.039(4) -0.016(4) -0.005(4)
C26 0.078(5) 0.067(4) 0.075(5) 0.022(4) 0.019(4) -0.002(4)
C27 0.066(4) 0.049(4) 0.093(5) 0.006(4) -0.008(4) -0.007(3)
S1 0.0633(10) 0.0577(10) 0.0857(12) 0.0073(9) -0.0053(9) -0.0060(8)
F2 0.143(5) 0.105(4) 0.168(6) 0.023(4) -0.003(4) 0.053(4)
F3 0.166(6) 0.156(6) 0.140(5) 0.054(5) 0.039(5) -0.007(5)
F1 0.204(7) 0.150(6) 0.129(5) -0.022(4) -0.074(5) -0.005(5)
O2 0.085(4) 0.117(5) 0.098(4) -0.025(4) -0.002(3) -0.034(4)
O3 0.136(6) 0.099(5) 0.114(5) -0.002(4) 0.001(4) 0.052(5)
O4 0.119(5) 0.080(4) 0.142(6) 0.008(4) 0.037(5) -0.038(4)
C44 0.100(6) 0.057(5) 0.111(7) -0.002(5) -0.016(6) 0.004(5)
N6 0.139(9) 0.214(14) 0.106(8) -0.038(9) 0.019(7) 0.065(10)
C45 0.087(7) 0.139(11) 0.098(8) -0.053(8) 0.007(6) 0.008(6)
C46 0.27(2) 0.143(13) 0.140(13) 0.003(11) 0.060(14) -0.038(14)

loop_
_atom_type_symbol
_atom_type_description
_atom_type_scat_dispersion_real
_atom_type_scat_dispersion_imag
_atom_type_scat_source
C C 0.0181 0.0091 'International Tables Vol C Tables 4.2.6.8 and 6.1.1.4'
H H 0.0000 0.0000 'International Tables Vol C Tables 4.2.6.8 and 6.1.1.4'
N N 0.0311 0.0180 'International Tables Vol C Tables 4.2.6.8 and 6.1.1.4'
O O 0.0492 0.0322 'International Tables Vol C Tables 4.2.6.8 and 6.1.1.4'
F F 0.0727 0.0534 'International Tables Vol C Tables 4.2.6.8 and 6.1.1.4'
S S 0.3331 0.5567 'International Tables Vol C Tables 4.2.6.8 and 6.1.1.4'
Pt Pt -4.5932 6.9264 'International Tables Vol C Tables 4.2.6.8 and 6.1.1.4'

loop_
_geom_angle_atom_site_label_1
_geom_angle_atom_site_label_2
_geom_angle_atom_site_label_3
_geom_angle
C1 Pt1 N3 98.9(2)
C1 Pt1 N1 100.3(2)
N2 Pt1 C1 179.2(2)
N2 Pt1 N3 80.43(17)
N2 Pt1 N1 80.38(17)
N1 Pt1 N3 160.82(17)
C33 N4 H4 116.1
C36 N4 H4 116.1
C36 N4 C33 127.8(5)
C36 N5 H5 116.8
C36 N5 C37 126.3(5)
C37 N5 H5 116.8
C2 C1 Pt1 176.8(5)
C1 C2 C30 177.0(7)
C31 C30 C2 123.2(6)
C31 C30 C35 117.0(5)
C35 C30 C2 119.9(5)
C30 C31 H31 118.9
C30 C31 C32 122.3(6)
C32 C31 H31 118.9
C31 C32 H32 120.1
C31 C32 C33 119.8(5)
C33 C32 H32 120.1
C32 C33 N4 124.6(5)
C34 C33 N4 116.9(5)
C34 C33 C32 118.5(5)
C33 C34 H34 119.3
C33 C34 C35 121.4(6)
C35 C34 H34 119.3
C30 C35 H35 119.5
C34 C35 C30 121.1(6)
C34 C35 H35 119.5
O1 C36 N4 124.8(5)
O1 C36 N5 123.7(5)
N4 C36 N5 111.5(5)
C42 C37 N5 116.5(5)
C38 C37 N5 123.7(6)
C38 C37 C42 119.7(5)
C37 C42 H42 120.1
C41 C42 C37 119.7(6)
C41 C42 H42 120.1
C42 C41 H41 119.8
C40 C41 C42 120.4(6)
C40 C41 H41 119.8
C41 C40 C39 120.0(6)
C41 C40 C43 118.3(7)
C39 C40 C43 121.6(7)
C40 C39 H39 119.6
C38 C39 C40 120.9(7)
C38 C39 H39 119.6
C37 C38 C39 119.2(6)
C37 C38 H38 120.4
C39 C38 H38 120.4
F5 C43 C40 112.8(9)
F4 C43 F5 101.8(10)
F4 C43 F6 111.5(9)
F4 C43 C40 117.2(7)
F6 C43 F5 94.0(8)
F6 C43 C40 116.2(7)
C3 N3 Pt1 128.1(4)
C3 N3 C11 118.4(5)
C11 N3 Pt1 113.4(4)
C12 N2 Pt1 118.2(4)
C12 N2 C20 123.2(5)
C20 N2 Pt1 118.6(4)
C21 N1 Pt1 113.4(3)
C29 N1 Pt1 127.7(4)
C29 N1 C21 118.7(5)
N3 C3 H3 118.7
N3 C3 C4 122.6(5)
C4 C3 H3 118.7
C3 C4 H4A 119.5
C3 C4 C5 121.0(5)
C5 C4 H4A 119.5
C4 C5 C6 121.1(6)
C10 C5 C4 115.3(5)
C10 C5 C6 123.5(6)
C5 C10 H10 118.9
C11 C10 C5 122.1(5)
C11 C10 H10 118.9
N3 C11 C10 120.6(5)
N3 C11 C12 115.2(5)
C10 C11 C12 124.3(5)
C5 C6 C8 109.4(8)
C5 C6 C7 108.6(9)
C8 C6 C7 103.6(8)
C9 C6 C5 114.2(8)
C9 C6 C8 113.2(10)
C9 C6 C7 107.1(9)
C6 C8 H8A 109.5
C6 C8 H8B 109.5
C6 C8 H8C 109.5
H8A C8 H8B 109.5
H8A C8 H8C 109.5
H8B C8 H8C 109.5
C6 C7 H7A 109.5
C6 C7 H7B 109.5
C6 C7 H7C 109.5
H7A C7 H7B 109.5
H7A C7 H7C 109.5
H7B C7 H7C 109.5
C6 C9 H9A 109.5
C6 C9 H9B 109.5
C6 C9 H9C 109.5
H9A C9 H9B 109.5
H9A C9 H9C 109.5
H9B C9 H9C 109.5
N2 C12 C11 112.7(5)
N2 C12 C13 119.3(5)
C13 C12 C11 128.0(5)
C12 C13 H13 119.8
C12 C13 C14 120.4(5)
C14 C13 H13 119.8
C13 C14 C15 118.7(5)
C19 C14 C13 118.2(5)
C19 C14 C15 123.0(5)
C14 C19 H19 120.1
C14 C19 C20 119.9(5)
C20 C19 H19 120.1
N2 C20 C19 119.1(5)
N2 C20 C21 112.1(4)
C19 C20 C21 128.8(5)
C16 C15 C14 111.6(5)
C16 C15 C18 108.4(5)
C16 C15 C17 109.0(5)
C18 C15 C14 109.3(5)
C17 C15 C14 107.7(5)
C17 C15 C18 110.8(6)
C15 C16 H16A 109.5
C15 C16 H16B 109.5
C15 C16 H16C 109.5
H16A C16 H16B 109.5
H16A C16 H16C 109.5
H16B C16 H16C 109.5
C15 C18 H18A 109.5
C15 C18 H18B 109.5
C15 C18 H18C 109.5
H18A C18 H18B 109.5
H18A C18 H18C 109.5
H18B C18 H18C 109.5
C15 C17 H17A 109.5
C15 C17 H17B 109.5
C15 C17 H17C 109.5
H17A C17 H17B 109.5
H17A C17 H17C 109.5
H17B C17 H17C 109.5
N1 C21 C20 115.3(5)
C22 C21 N1 120.1(5)
C22 C21 C20 124.6(5)
C21 C22 H22 119.1
C21 C22 C23 121.9(5)
C23 C22 H22 119.1
C22 C23 C24 120.9(5)
C28 C23 C22 115.7(5)
C28 C23 C24 123.4(5)
C23 C28 H28 119.3
C29 C28 C23 121.4(5)
C29 C28 H28 119.3
N1 C29 C28 122.2(5)
N1 C29 H29 118.9
C28 C29 H29 118.9
C23 C24 C25 111.5(5)
C23 C24 C26 108.8(5)
C23 C24 C27 108.6(6)
C25 C24 C26 109.5(6)
C27 C24 C25 108.8(6)
C27 C24 C26 109.6(6)
C24 C25 H25A 109.5
C24 C25 H25B 109.5
C24 C25 H25C 109.5
H25A C25 H25B 109.5
H25A C25 H25C 109.5
H25B C25 H25C 109.5
C24 C26 H26A 109.5
C24 C26 H26B 109.5
C24 C26 H26C 109.5
H26A C26 H26B 109.5
H26A C26 H26C 109.5
H26B C26 H26C 109.5
C24 C27 H27A 109.5
C24 C27 H27B 109.5
C24 C27 H27C 109.5
H27A C27 H27B 109.5
H27A C27 H27C 109.5
H27B C27 H27C 109.5
O2 S1 O4 112.9(4)
O2 S1 C44 103.3(4)
O3 S1 O2 117.3(5)
O3 S1 O4 113.6(5)
O3 S1 C44 104.5(5)
O4 S1 C44 103.2(5)
F2 C44 S1 113.5(8)
F2 C44 F3 105.2(8)
F3 C44 S1 108.6(7)
F1 C44 S1 114.4(7)
F1 C44 F2 108.7(9)
F1 C44 F3 105.8(10)
N6 C45 C46 178.3(15)
C45 C46 H46A 109.5
C45 C46 H46B 109.5
C45 C46 H46C 109.5
H46A C46 H46B 109.5
H46A C46 H46C 109.5
H46B C46 H46C 109.5

loop_
_geom_bond_atom_site_label_1
_geom_bond_atom_site_label_2
_geom_bond_distance
Pt1 C1 1.974(6)
Pt1 N3 2.026(5)
Pt1 N2 1.960(5)
Pt1 N1 2.018(5)
F5 C43 1.309(13)
F4 C43 1.179(10)
F6 C43 1.260(10)
O1 C36 1.206(7)
N4 H4 0.8800
N4 C33 1.404(7)
N4 C36 1.366(8)
N5 H5 0.8800
N5 C36 1.383(8)
N5 C37 1.406(7)
C1 C2 1.206(9)
C2 C30 1.434(8)
C30 C31 1.389(9)
C30 C35 1.405(9)
C31 H31 0.9500
C31 C32 1.386(8)
C32 H32 0.9500
C32 C33 1.391(9)
C33 C34 1.388(8)
C34 H34 0.9500
C34 C35 1.371(8)
C35 H35 0.9500
C37 C42 1.396(9)
C37 C38 1.385(9)
C42 H42 0.9500
C42 C41 1.387(9)
C41 H41 0.9500
C41 C40 1.361(10)
C40 C39 1.381(10)
C40 C43 1.482(9)
C39 H39 0.9500
C39 C38 1.383(9)
C38 H38 0.9500
N3 C3 1.342(7)
N3 C11 1.367(7)
N2 C12 1.341(7)
N2 C20 1.343(7)
N1 C21 1.376(7)
N1 C29 1.330(7)
C3 H3 0.9500
C3 C4 1.363(9)
C4 H4A 0.9500
C4 C5 1.406(9)
C5 C10 1.392(8)
C5 C6 1.505(11)
C10 H10 0.9500
C10 C11 1.375(8)
C11 C12 1.476(8)
C6 C8 1.488(15)
C6 C7 1.575(15)
C6 C9 1.455(13)
C8 H8A 0.9800
C8 H8B 0.9800
C8 H8C 0.9800
C7 H7A 0.9800
C7 H7B 0.9800
C7 H7C 0.9800
C9 H9A 0.9800
C9 H9B 0.9800
C9 H9C 0.9800
C12 C13 1.381(8)
C13 H13 0.9500
C13 C14 1.391(8)
C14 C19 1.402(8)
C14 C15 1.537(8)
C19 H19 0.9500
C19 C20 1.389(8)
C20 C21 1.473(8)
C15 C16 1.528(8)
C15 C18 1.523(9)
C15 C17 1.527(10)
C16 H16A 0.9800
C16 H16B 0.9800
C16 H16C 0.9800
C18 H18A 0.9800
C18 H18B 0.9800
C18 H18C 0.9800
C17 H17A 0.9800
C17 H17B 0.9800
C17 H17C 0.9800
C21 C22 1.379(8)
C22 H22 0.9500
C22 C23 1.397(8)
C23 C28 1.379(9)
C23 C24 1.532(8)
C28 H28 0.9500
C28 C29 1.380(9)
C29 H29 0.9500
C24 C25 1.530(9)
C24 C26 1.543(10)
C24 C27 1.530(10)
C25 H25A 0.9800
C25 H25B 0.9800
C25 H25C 0.9800
C26 H26A 0.9800
C26 H26B 0.9800
C26 H26C 0.9800
C27 H27A 0.9800
C27 H27B 0.9800
C27 H27C 0.9800
S1 O2 1.414(6)
S1 O3 1.404(7)
S1 O4 1.453(7)
S1 C44 1.776(10)
F2 C44 1.299(11)
F3 C44 1.373(12)
F1 C44 1.276(11)
N6 C45 1.152(18)
C45 C46 1.371(19)
C46 H46A 0.9800
C46 H46B 0.9800
C46 H46C 0.9800

loop_
_geom_torsion_atom_site_label_1
_geom_torsion_atom_site_label_2
_geom_torsion_atom_site_label_3
_geom_torsion_atom_site_label_4
_geom_torsion
Pt1 C1 C2 C30 -8(25)
Pt1 N3 C3 C4 174.1(5)
Pt1 N3 C11 C10 -174.4(5)
Pt1 N3 C11 C12 4.0(6)
Pt1 N2 C12 C11 0.0(6)
Pt1 N2 C12 C13 178.0(4)
Pt1 N2 C20 C19 -177.8(4)
Pt1 N2 C20 C21 0.9(6)
Pt1 N1 C21 C20 4.6(6)
Pt1 N1 C21 C22 -174.6(4)
Pt1 N1 C29 C28 174.1(5)
N4 C33 C34 C35 178.3(7)
N5 C37 C42 C41 -179.8(6)
N5 C37 C38 C39 -179.4(6)
C1 Pt1 N3 C3 1.0(6)
C1 Pt1 N3 C11 177.3(4)
C1 Pt1 N2 C12 31(16)
C1 Pt1 N2 C20 -150(16)
C1 Pt1 N1 C21 176.4(4)
C1 Pt1 N1 C29 1.3(5)
C1 C2 C30 C31 -175(100)
C1 C2 C30 C35 5(15)
C2 C30 C31 C32 179.7(7)
C2 C30 C35 C34 -179.3(7)
C30 C31 C32 C33 -1.3(11)
C31 C30 C35 C34 0.3(11)
C31 C32 C33 N4 -177.8(6)
C31 C32 C33 C34 1.9(10)
C32 C33 C34 C35 -1.5(10)
C33 N4 C36 O1 -0.7(12)
C33 N4 C36 N5 178.1(6)
C33 C34 C35 C30 0.3(11)
C35 C30 C31 C32 0.1(10)
C36 N4 C33 C32 2.2(11)
C36 N4 C33 C34 -177.5(6)
C36 N5 C37 C42 162.7(6)
C36 N5 C37 C38 -19.5(10)
C37 N5 C36 O1 -12.3(11)
C37 N5 C36 N4 168.9(6)
C37 C42 C41 C40 -1.2(10)
C42 C37 C38 C39 -1.7(10)
C42 C41 C40 C39 -0.7(10)
C42 C41 C40 C43 175.8(7)
C41 C40 C39 C38 1.4(11)
C41 C40 C43 F5 163.9(9)
C41 C40 C43 F4 -78.4(13)
C41 C40 C43 F6 57.0(12)
C40 C39 C38 C37 -0.2(11)
C39 C40 C43 F5 -19.6(12)
C39 C40 C43 F4 98.1(13)
C39 C40 C43 F6 -126.5(10)
C38 C37 C42 C41 2.4(10)
C43 C40 C39 C38 -175.0(7)
N3 Pt1 C1 C2 15(12)
N3 Pt1 N2 C12 1.6(4)
N3 Pt1 N2 C20 -178.7(4)
N3 Pt1 N1 C21 -2.8(8)
N3 Pt1 N1 C29 -178.0(5)
N3 C3 C4 C5 0.1(11)
N3 C11 C12 N2 -2.7(7)
N3 C11 C12 C13 179.5(6)
N2 Pt1 C1 C2 -14(25)
N2 Pt1 N3 C3 -179.4(6)
N2 Pt1 N3 C11 -3.1(4)
N2 Pt1 N1 C21 -3.2(4)
N2 Pt1 N1 C29 -178.3(5)
N2 C12 C13 C14 0.2(9)
N2 C20 C21 N1 -3.7(7)
N2 C20 C21 C22 175.5(5)
N1 Pt1 C1 C2 -165(11)
N1 Pt1 N3 C3 -179.8(6)
N1 Pt1 N3 C11 -3.5(8)
N1 Pt1 N2 C12 -178.5(4)
N1 Pt1 N2 C20 1.2(4)
N1 C21 C22 C23 -0.5(9)
C3 N3 C11 C10 2.2(9)
C3 N3 C11 C12 -179.3(5)
C3 C4 C5 C10 1.5(10)
C3 C4 C5 C6 -176.7(8)
C4 C5 C10 C11 -1.2(9)
C4 C5 C6 C8 -63.8(12)
C4 C5 C6 C7 48.7(11)
C4 C5 C6 C9 168.2(9)
C5 C10 C11 N3 -0.6(9)
C5 C10 C11 C12 -178.9(6)
C10 C5 C6 C8 118.2(9)
C10 C5 C6 C7 -129.3(8)
C10 C5 C6 C9 -9.9(14)
C10 C11 C12 N2 175.7(6)
C10 C11 C12 C13 -2.1(10)
C11 N3 C3 C4 -2.0(10)
C11 C12 C13 C14 177.8(6)
C6 C5 C10 C11 176.9(8)
C12 N2 C20 C19 1.8(8)
C12 N2 C20 C21 -179.4(5)
C12 C13 C14 C19 0.9(9)
C12 C13 C14 C15 -175.8(5)
C13 C14 C19 C20 -0.7(8)
C13 C14 C15 C16 -172.3(6)
C13 C14 C15 C18 -52.4(8)
C13 C14 C15 C17 68.1(7)
C14 C19 C20 N2 -0.6(8)
C14 C19 C20 C21 -179.1(6)
C19 C14 C15 C16 11.2(8)
C19 C14 C15 C18 131.1(6)
C19 C14 C15 C17 -108.4(6)
C19 C20 C21 N1 174.9(6)
C19 C20 C21 C22 -6.0(10)
C20 N2 C12 C11 -179.6(5)
C20 N2 C12 C13 -1.6(8)
C20 C21 C22 C23 -179.6(6)
C15 C14 C19 C20 175.8(6)
C21 N1 C29 C28 -0.8(9)
C21 C22 C23 C28 -0.2(9)
C21 C22 C23 C24 178.8(6)
C22 C23 C28 C29 0.5(9)
C22 C23 C24 C25 178.8(6)
C22 C23 C24 C26 -60.3(8)
C22 C23 C24 C27 58.9(8)
C23 C28 C29 N1 0.0(10)
C28 C23 C24 C25 -2.2(10)
C28 C23 C24 C26 118.7(7)
C28 C23 C24 C27 -122.1(7)
C29 N1 C21 C20 -179.7(5)
C29 N1 C21 C22 1.1(8)
C24 C23 C28 C29 -178.5(6)
O2 S1 C44 F2 -57.3(8)
O2 S1 C44 F3 59.3(8)
O2 S1 C44 F1 177.2(9)
O3 S1 C44 F2 179.6(8)
O3 S1 C44 F3 -63.8(8)
O3 S1 C44 F1 54.0(10)
O4 S1 C44 F2 60.5(8)
O4 S1 C44 F3 177.1(7)
O4 S1 C44 F1 -65.0(9)
